data_4073038
loop_
_publ_author_name
'Orzechowski, Lars'
'Harder, Sjoerd'

_publ_section_title
;
 Isolation of an Intermediate in the Catalytic Trimerization of
 Isocyanates by a Monomeric Calcium Carbene with Chelating
 Iminophosphorane Substituents
;
_journal_issue 9
_journal_name_full Organometallics
_journal_page_first 2144
_journal_paper_doi 10.1021/om070023n
_journal_volume 26
_journal_year 2007
_chemical_formula_sum 'C80 H88 Ca N2 O2 P2'
_chemical_formula_weight 1211.54
_chemical_name_common C(Ph2P=N-(2,6-iPr-C6H3))Ca(THF).O=CPh2
_chemical_name_systematic
;
 ?
;
_space_group_IT_number 14
_symmetry_cell_setting monoclinic
_symmetry_space_group_name_Hall '-P 2ybc'
_symmetry_space_group_name_H-M 'P 1 21/c 1'
_atom_sites_solution_hydrogens geom
_atom_sites_solution_primary direct
_atom_sites_solution_secondary difmap
_audit_creation_method SHELXL-97
_cell_angle_alpha 90.00
_cell_angle_beta 93.049(2)
_cell_angle_gamma 90.00
_cell_formula_units_Z 4
_cell_length_a 12.8306(5)
_cell_length_b 25.8906(9)
_cell_length_c 22.1311(7)
_cell_measurement_temperature 203(2)
_cell_volume 7341.4(4)
_computing_structure_refinement 'SHELXL-97 (Sheldrick, 1997)'
_diffrn_ambient_temperature 203(2)
_diffrn_measured_fraction_theta_full 0.998
_diffrn_measured_fraction_theta_max 0.998
_diffrn_radiation_monochromator graphite
_diffrn_radiation_source 'fine-focus sealed tube'
_diffrn_radiation_type MoK\a
_diffrn_radiation_wavelength 0.71073
_diffrn_reflns_av_R_equivalents 0.0767
_diffrn_reflns_av_sigmaI/netI 0.0328
_diffrn_reflns_limit_h_max 15
_diffrn_reflns_limit_h_min -15
_diffrn_reflns_limit_k_max 31
_diffrn_reflns_limit_k_min -31
_diffrn_reflns_limit_l_max 26
_diffrn_reflns_limit_l_min -26
_diffrn_reflns_number 206914
_diffrn_reflns_theta_full 25.36
_diffrn_reflns_theta_max 25.36
_diffrn_reflns_theta_min 1.21
_exptl_absorpt_coefficient_mu 0.174
_exptl_absorpt_correction_T_max 0.9497
_exptl_absorpt_correction_T_min 0.9497
_exptl_crystal_density_diffrn 1.096
_exptl_crystal_density_method 'not measured'
_exptl_crystal_F_000 2592
_exptl_crystal_size_max 0.30
_exptl_crystal_size_mid 0.30
_exptl_crystal_size_min 0.30
_refine_diff_density_max 0.539
_refine_diff_density_min -0.373
_refine_diff_density_rms 0.047
_refine_ls_extinction_method none
_refine_ls_goodness_of_fit_ref 1.101
_refine_ls_hydrogen_treatment mixed
_refine_ls_matrix_type full
_refine_ls_number_parameters 784
_refine_ls_number_reflns 13444
_refine_ls_number_restraints 0
_refine_ls_restrained_S_all 1.101
_refine_ls_R_factor_all 0.0668
_refine_ls_R_factor_gt 0.0527
_refine_ls_shift/su_max 0.014
_refine_ls_shift/su_mean 0.001
_refine_ls_structure_factor_coef Fsqd
_refine_ls_weighting_details 'calc w=1/[\s^2^(Fo^2^)+(0.0600P)^2^+4.8166P] where P=(Fo^2^+2Fc^2^)/3'
_refine_ls_weighting_scheme calc
_refine_ls_wR_factor_gt 0.1372
_refine_ls_wR_factor_ref 0.1444
_reflns_number_gt 11243
_reflns_number_total 13444
_reflns_threshold_expression >2sigma(I)
_cod_data_source_file om070023nsi20070109_093247.cif
_cod_data_source_block hasj51
_cod_original_sg_symbol_H-M P21/c
_cod_database_code 4073038

loop_
_symmetry_equiv_pos_as_xyz
'x, y, z'
'-x, y+1/2, -z+1/2'
'-x, -y, -z'
'x, -y-1/2, z-1/2'

loop_
_atom_site_label
_atom_site_type_symbol
_atom_site_fract_x
_atom_site_fract_y
_atom_site_fract_z
_atom_site_U_iso_or_equiv
_atom_site_adp_type
_atom_site_occupancy
_atom_site_symmetry_multiplicity
_atom_site_calc_flag
_atom_site_refinement_flags
Ca1 Ca 0.08211(3) 0.646408(17) 0.24849(2) 0.03045(12) Uani 1 1 d .
N1 N 0.09808(14) 0.66339(7) 0.35342(8) 0.0297(4) Uani 1 1 d .
N2 N 0.17492(14) 0.57254(7) 0.21988(8) 0.0299(4) Uani 1 1 d .
O1 O 0.05673(13) 0.71160(7) 0.17470(8) 0.0459(4) Uani 1 1 d .
O2 O -0.09089(14) 0.62401(8) 0.22516(9) 0.0575(5) Uani 1 1 d .
P1 P 0.22433(4) 0.65313(2) 0.35849(2) 0.02655(14) Uani 1 1 d .
P2 P 0.28698(4) 0.59261(2) 0.24878(2) 0.02593(13) Uani 1 1 d .
C1 C 0.26966(16) 0.64602(8) 0.28968(9) 0.0267(5) Uani 1 1 d .
C2 C 0.28659(17) 0.70724(8) 0.39990(10) 0.0308(5) Uani 1 1 d .
C3 C 0.26305(19) 0.71826(9) 0.45942(10) 0.0378(5) Uani 1 1 d .
H3 H 0.2139 0.6979 0.4786 0.045 Uiso 1 1 calc R
C4 C 0.3114(2) 0.75893(11) 0.49056(12) 0.0476(7) Uani 1 1 d .
H4 H 0.2956 0.7657 0.5308 0.057 Uiso 1 1 calc R
C5 C 0.3821(2) 0.78919(11) 0.46275(13) 0.0532(7) Uani 1 1 d .
H5 H 0.4147 0.8168 0.4840 0.064 Uiso 1 1 calc R
C6 C 0.4058(2) 0.77939(10) 0.40360(13) 0.0486(7) Uani 1 1 d .
H6 H 0.4537 0.8005 0.3845 0.058 Uiso 1 1 calc R
C7 C 0.35830(19) 0.73807(9) 0.37239(11) 0.0384(6) Uani 1 1 d .
H7 H 0.3752 0.7311 0.3324 0.046 Uiso 1 1 calc R
C8 C 0.25892(18) 0.59909(9) 0.40981(10) 0.0318(5) Uani 1 1 d .
C9 C 0.3403(2) 0.60054(10) 0.45383(11) 0.0422(6) Uani 1 1 d .
H9 H 0.3765 0.6316 0.4614 0.051 Uiso 1 1 calc R
C10 C 0.3691(3) 0.55644(12) 0.48690(12) 0.0566(8) Uani 1 1 d .
H10 H 0.4244 0.5581 0.5165 0.068 Uiso 1 1 calc R
C11 C 0.3176(3) 0.51080(12) 0.47654(13) 0.0599(8) Uani 1 1 d .
H11 H 0.3366 0.4813 0.4992 0.072 Uiso 1 1 calc R
C12 C 0.2374(3) 0.50846(11) 0.43253(13) 0.0545(7) Uani 1 1 d .
H12 H 0.2019 0.4772 0.4250 0.065 Uiso 1 1 calc R
C13 C 0.2091(2) 0.55189(9) 0.39957(11) 0.0411(6) Uani 1 1 d .
H13 H 0.1548 0.5496 0.3694 0.049 Uiso 1 1 calc R
C14 C 0.36700(18) 0.54151(9) 0.28607(10) 0.0329(5) Uani 1 1 d .
C15 C 0.44475(19) 0.55639(11) 0.32899(11) 0.0409(6) Uani 1 1 d .
H15 H 0.4525 0.5915 0.3392 0.049 Uiso 1 1 calc R
C16 C 0.5106(2) 0.52022(13) 0.35676(13) 0.0583(8) Uani 1 1 d .
H16 H 0.5622 0.5308 0.3859 0.070 Uiso 1 1 calc R
C17 C 0.5009(3) 0.46931(14) 0.34210(14) 0.0662(9) Uani 1 1 d .
H17 H 0.5455 0.4448 0.3612 0.079 Uiso 1 1 calc R
C18 C 0.4259(3) 0.45372(11) 0.29941(14) 0.0599(8) Uani 1 1 d .
H18 H 0.4195 0.4185 0.2895 0.072 Uiso 1 1 calc R
C19 C 0.3593(2) 0.48947(9) 0.27077(12) 0.0427(6) Uani 1 1 d .
H19 H 0.3091 0.4785 0.2410 0.051 Uiso 1 1 calc R
C20 C 0.37428(17) 0.60789(9) 0.18789(9) 0.0296(5) Uani 1 1 d .
C21 C 0.4291(2) 0.56951(10) 0.15869(11) 0.0402(6) Uani 1 1 d .
H21 H 0.4221 0.5349 0.1705 0.048 Uiso 1 1 calc R
C22 C 0.4934(2) 0.58166(11) 0.11271(12) 0.0490(7) Uani 1 1 d .
H22 H 0.5306 0.5554 0.0939 0.059 Uiso 1 1 calc R
C23 C 0.5034(2) 0.63233(11) 0.09434(11) 0.0462(6) Uani 1 1 d .
H23 H 0.5470 0.6406 0.0630 0.055 Uiso 1 1 calc R
C24 C 0.44924(19) 0.67057(10) 0.12207(11) 0.0408(6) Uani 1 1 d .
H24 H 0.4554 0.7050 0.1093 0.049 Uiso 1 1 calc R
C25 C 0.38579(18) 0.65861(9) 0.16865(10) 0.0338(5) Uani 1 1 d .
H25 H 0.3498 0.6852 0.1876 0.041 Uiso 1 1 calc R
C26 C 0.03612(16) 0.68960(9) 0.39493(9) 0.0293(5) Uani 1 1 d .
C27 C 0.02864(17) 0.74422(9) 0.39414(10) 0.0334(5) Uani 1 1 d .
C28 C -0.03673(19) 0.76908(10) 0.43361(11) 0.0419(6) Uani 1 1 d .
H28 H -0.0398 0.8054 0.4336 0.050 Uiso 1 1 calc R
C29 C -0.0964(2) 0.74194(11) 0.47221(12) 0.0479(7) Uani 1 1 d .
H29 H -0.1394 0.7593 0.4986 0.057 Uiso 1 1 calc R
C30 C -0.0922(2) 0.68892(11) 0.47179(12) 0.0461(6) Uani 1 1 d .
H30 H -0.1347 0.6703 0.4974 0.055 Uiso 1 1 calc R
C31 C -0.02667(18) 0.66195(10) 0.43443(11) 0.0373(5) Uani 1 1 d .
C32 C 0.0815(2) 0.77722(9) 0.34798(11) 0.0401(6) Uani 1 1 d .
H32 H 0.1362 0.7559 0.3301 0.048 Uiso 1 1 calc R
C33 C 0.1336(2) 0.82570(10) 0.37453(14) 0.0525(7) Uani 1 1 d .
H33A H 0.1842 0.8161 0.4067 0.079 Uiso 1 1 calc R
H33B H 0.0811 0.8480 0.3907 0.079 Uiso 1 1 calc R
H33C H 0.1687 0.8439 0.3431 0.079 Uiso 1 1 calc R
C34 C 0.0020(3) 0.79222(12) 0.29707(13) 0.0611(8) Uani 1 1 d .
H34A H -0.0302 0.7613 0.2798 0.092 Uiso 1 1 calc R
H34B H 0.0370 0.8108 0.2659 0.092 Uiso 1 1 calc R
H34C H -0.0513 0.8141 0.3132 0.092 Uiso 1 1 calc R
C35 C -0.0255(2) 0.60342(10) 0.43770(13) 0.0481(7) Uani 1 1 d .
H35 H 0.0203 0.5909 0.4062 0.058 Uiso 1 1 calc R
C36 C -0.1348(3) 0.57965(14) 0.42420(18) 0.0761(10) Uani 1 1 d .
H36A H -0.1626 0.5915 0.3850 0.114 Uiso 1 1 calc R
H36B H -0.1811 0.5903 0.4552 0.114 Uiso 1 1 calc R
H36C H -0.1294 0.5423 0.4240 0.114 Uiso 1 1 calc R
C37 C 0.0210(3) 0.58473(14) 0.49850(16) 0.0746(10) Uani 1 1 d .
H37A H 0.0217 0.5473 0.4991 0.112 Uiso 1 1 calc R
H37B H -0.0210 0.5974 0.5306 0.112 Uiso 1 1 calc R
H37C H 0.0917 0.5976 0.5046 0.112 Uiso 1 1 calc R
C38 C 0.14399(17) 0.53225(9) 0.17927(10) 0.0326(5) Uani 1 1 d .
C39 C 0.10583(19) 0.48523(9) 0.20275(11) 0.0384(6) Uani 1 1 d .
C40 C 0.0697(2) 0.44711(10) 0.16289(13) 0.0536(7) Uani 1 1 d .
H40 H 0.0461 0.4157 0.1785 0.064 Uiso 1 1 calc R
C41 C 0.0674(3) 0.45402(11) 0.10096(14) 0.0597(8) Uani 1 1 d .
H41 H 0.0438 0.4274 0.0748 0.072 Uiso 1 1 calc R
C42 C 0.0999(2) 0.49997(11) 0.07819(12) 0.0503(7) Uani 1 1 d .
H42 H 0.0969 0.5049 0.0361 0.060 Uiso 1 1 calc R
C43 C 0.13751(19) 0.53979(9) 0.11584(11) 0.0378(5) Uani 1 1 d .
C44 C 0.1618(2) 0.59107(10) 0.08678(11) 0.0455(6) Uani 1 1 d .
H44 H 0.1977 0.6130 0.1180 0.055 Uiso 1 1 calc R
C45 C 0.0606(3) 0.61838(12) 0.06564(15) 0.0662(9) Uani 1 1 d .
H45A H 0.0770 0.6513 0.0474 0.099 Uiso 1 1 calc R
H45B H 0.0183 0.6242 0.1000 0.099 Uiso 1 1 calc R
H45C H 0.0224 0.5970 0.0361 0.099 Uiso 1 1 calc R
C46 C 0.2331(3) 0.58609(15) 0.03448(14) 0.0717(10) Uani 1 1 d .
H46A H 0.2462 0.6200 0.0180 0.107 Uiso 1 1 calc R
H46B H 0.1999 0.5645 0.0032 0.107 Uiso 1 1 calc R
H46C H 0.2986 0.5706 0.0488 0.107 Uiso 1 1 calc R
C47 C 0.0981(2) 0.47805(10) 0.27034(12) 0.0437(6) Uani 1 1 d .
H47 H 0.1559 0.4979 0.2906 0.052 Uiso 1 1 calc R
C48 C -0.0036(2) 0.50068(12) 0.29087(14) 0.0562(7) Uani 1 1 d .
H48A H -0.0075 0.4957 0.3341 0.084 Uiso 1 1 calc R
H48B H -0.0621 0.4835 0.2698 0.084 Uiso 1 1 calc R
H48C H -0.0060 0.5373 0.2818 0.084 Uiso 1 1 calc R
C49 C 0.1105(3) 0.42190(12) 0.29067(16) 0.0708(9) Uani 1 1 d .
H49A H 0.1758 0.4083 0.2773 0.106 Uiso 1 1 calc R
H49B H 0.0529 0.4016 0.2732 0.106 Uiso 1 1 calc R
H49C H 0.1105 0.4201 0.3345 0.106 Uiso 1 1 calc R
C50 C 0.1403(2) 0.74014(12) 0.14725(14) 0.0578(8) Uani 1 1 d .
H50A H 0.1869 0.7164 0.1272 0.075 Uiso 1 1 calc R
H50B H 0.1813 0.7596 0.1781 0.075 Uiso 1 1 calc R
C51 C 0.0875(3) 0.77640(12) 0.10166(15) 0.0639(8) Uani 1 1 d .
H51A H 0.0811 0.7607 0.0613 0.083 Uiso 1 1 calc R
H51B H 0.1256 0.8091 0.0994 0.083 Uiso 1 1 calc R
C52 C -0.0187(3) 0.78432(12) 0.12738(14) 0.0628(9) Uani 1 1 d .
H52A H -0.0154 0.8097 0.1602 0.082 Uiso 1 1 calc R
H52B H -0.0706 0.7955 0.0960 0.082 Uiso 1 1 calc R
C53 C -0.0429(2) 0.73179(12) 0.15014(13) 0.0530(7) Uani 1 1 d .
H53A H -0.0936 0.7336 0.1817 0.069 Uiso 1 1 calc R
H53B H -0.0713 0.7098 0.1172 0.069 Uiso 1 1 calc R
C54 C -0.1836(2) 0.61164(11) 0.23007(12) 0.0471(7) Uani 1 1 d .
C55 C -0.2520(2) 0.64671(11) 0.26208(12) 0.0462(6) Uani 1 1 d .
C56 C -0.3600(2) 0.64839(11) 0.25024(13) 0.0485(7) Uani 1 1 d .
H56 H -0.3918 0.6266 0.2207 0.058 Uiso 1 1 calc R
C57 C -0.4202(2) 0.68217(12) 0.28203(14) 0.0588(8) Uani 1 1 d .
H57 H -0.4929 0.6831 0.2743 0.071 Uiso 1 1 calc R
C58 C -0.3736(3) 0.71426(15) 0.32484(16) 0.0735(10) Uani 1 1 d .
H58 H -0.4147 0.7370 0.3466 0.088 Uiso 1 1 calc R
C59 C -0.2677(3) 0.71335(16) 0.33604(16) 0.0802(11) Uani 1 1 d .
H59 H -0.2363 0.7358 0.3651 0.096 Uiso 1 1 calc R
C60 C -0.2072(2) 0.68000(14) 0.30520(14) 0.0633(9) Uani 1 1 d .
H60 H -0.1346 0.6796 0.3133 0.076 Uiso 1 1 calc R
C61 C -0.2209(2) 0.56171(11) 0.20438(12) 0.0474(6) Uani 1 1 d .
C62 C -0.1693(2) 0.53978(15) 0.15703(14) 0.0670(9) Uani 1 1 d .
H62 H -0.1132 0.5573 0.1407 0.080 Uiso 1 1 calc R
C63 C -0.2004(3) 0.49232(15) 0.13391(17) 0.0771(10) Uani 1 1 d .
H63 H -0.1665 0.4780 0.1013 0.093 Uiso 1 1 calc R
C64 C -0.2798(3) 0.46643(14) 0.15824(18) 0.0754(10) Uani 1 1 d .
H64 H -0.3008 0.4342 0.1423 0.090 Uiso 1 1 calc R
C65 C -0.3298(3) 0.48679(13) 0.20586(18) 0.0706(9) Uani 1 1 d .
H65 H -0.3843 0.4682 0.2226 0.085 Uiso 1 1 calc R
C66 C -0.3011(2) 0.53406(11) 0.22940(14) 0.0542(7) Uani 1 1 d .
H66 H -0.3355 0.5477 0.2623 0.065 Uiso 1 1 calc R
C67 C 0.4050(4) 0.69465(17) 0.7091(3) 0.1029(16) Uani 1 1 d .
H67 H 0.4513 0.7187 0.7276 0.124 Uiso 1 1 calc R
C68 C 0.4076(3) 0.68412(14) 0.6457(3) 0.0905(14) Uani 1 1 d .
H68 H 0.4536 0.7016 0.6211 0.109 Uiso 1 1 calc R
C69 C 0.3405(3) 0.64767(12) 0.62276(16) 0.0641(8) Uani 1 1 d .
H69 H 0.3392 0.6403 0.5811 0.077 Uiso 1 1 calc R
C70 C 0.2745(2) 0.62132(12) 0.65836(15) 0.0607(8) Uani 1 1 d .
C71 C 0.2730(4) 0.63356(15) 0.71753(17) 0.0815(11) Uani 1 1 d .
H71 H 0.2266 0.6162 0.7420 0.098 Uiso 1 1 calc R
C72 C 0.3352(4) 0.66945(19) 0.7418(2) 0.0983(14) Uani 1 1 d .
H72 H 0.3308 0.6777 0.7829 0.118 Uiso 1 1 calc R
C73 C 0.3557(5) 0.3641(2) 0.1449(4) 0.134(2) Uani 1 1 d .
H73 H 0.3445 0.3448 0.1800 0.161 Uiso 1 1 calc R
C74 C 0.4355(5) 0.3987(3) 0.1428(3) 0.139(2) Uani 1 1 d .
H74 H 0.4876 0.4011 0.1742 0.167 Uiso 1 1 calc R
C75 C 0.4366(8) 0.4295(3) 0.0935(4) 0.167(3) Uani 1 1 d .
H75 H 0.4882 0.4552 0.0957 0.200 Uiso 1 1 calc R
C76 C 0.3798(5) 0.4295(3) 0.0448(3) 0.131(2) Uani 1 1 d .
H76 H 0.3883 0.4528 0.0129 0.157 Uiso 1 1 calc R
C77 C 0.3014(4) 0.3903(3) 0.0438(3) 0.1186(18) Uani 1 1 d .
C78 C 0.2899(4) 0.3585(2) 0.0912(3) 0.126(2) Uani 1 1 d .
H78 H 0.2384 0.3327 0.0889 0.152 Uiso 1 1 calc R
C79 C 0.2069(4) 0.57789(19) 0.6323(2) 0.1083(15) Uani 1 1 d .
H79A H 0.2177 0.5743 0.5895 0.162 Uiso 1 1 calc R
H79B H 0.1341 0.5857 0.6379 0.162 Uiso 1 1 calc R
H79C H 0.2256 0.5459 0.6529 0.162 Uiso 1 1 calc R
C80 C 0.2361(6) 0.3889(4) -0.0095(3) 0.201(4) Uani 1 1 d .
H80A H 0.2408 0.3552 -0.0283 0.302 Uiso 1 1 calc R
H80B H 0.2580 0.4152 -0.0373 0.302 Uiso 1 1 calc R
H80C H 0.1645 0.3953 0.0005 0.302 Uiso 1 1 calc R

loop_
_atom_site_aniso_label
_atom_site_aniso_U_11
_atom_site_aniso_U_22
_atom_site_aniso_U_33
_atom_site_aniso_U_23
_atom_site_aniso_U_13
_atom_site_aniso_U_12
Ca1 0.0281(2) 0.0335(3) 0.0294(2) -0.00334(19) -0.00131(18) 0.00269(18)
N1 0.0287(10) 0.0313(10) 0.0291(9) -0.0029(8) 0.0014(8) 0.0011(8)
N2 0.0297(10) 0.0280(10) 0.0319(10) -0.0047(8) 0.0013(8) -0.0014(8)
O1 0.0411(10) 0.0485(11) 0.0474(10) 0.0093(8) -0.0038(8) 0.0032(8)
O2 0.0307(10) 0.0774(14) 0.0640(12) 0.0091(11) -0.0001(9) -0.0078(9)
P1 0.0290(3) 0.0262(3) 0.0243(3) -0.0013(2) 0.0005(2) 0.0012(2)
P2 0.0269(3) 0.0250(3) 0.0259(3) -0.0005(2) 0.0016(2) 0.0013(2)
C1 0.0282(11) 0.0256(11) 0.0260(11) -0.0012(8) 0.0005(9) 0.0005(9)
C2 0.0323(12) 0.0303(12) 0.0293(11) -0.0044(9) -0.0023(9) 0.0032(9)
C3 0.0396(13) 0.0419(14) 0.0315(12) -0.0056(10) -0.0003(10) 0.0003(11)
C4 0.0500(16) 0.0549(17) 0.0373(14) -0.0164(12) -0.0024(12) 0.0014(13)
C5 0.0541(17) 0.0501(16) 0.0543(17) -0.0238(14) -0.0073(14) -0.0071(13)
C6 0.0437(15) 0.0453(15) 0.0569(17) -0.0096(13) 0.0042(13) -0.0128(12)
C7 0.0417(14) 0.0377(13) 0.0359(13) -0.0074(10) 0.0028(11) -0.0034(11)
C8 0.0370(12) 0.0328(12) 0.0261(11) 0.0010(9) 0.0061(9) 0.0046(10)
C9 0.0481(15) 0.0445(15) 0.0337(13) 0.0018(11) -0.0002(11) 0.0068(12)
C10 0.068(2) 0.0623(19) 0.0383(15) 0.0090(13) -0.0066(14) 0.0190(15)
C11 0.086(2) 0.0447(17) 0.0494(17) 0.0181(13) 0.0077(16) 0.0203(16)
C12 0.072(2) 0.0347(14) 0.0582(18) 0.0077(13) 0.0119(15) 0.0009(13)
C13 0.0481(15) 0.0346(13) 0.0409(14) 0.0028(11) 0.0053(11) 0.0037(11)
C14 0.0338(12) 0.0338(12) 0.0318(12) 0.0045(10) 0.0078(10) 0.0066(10)
C15 0.0364(13) 0.0521(15) 0.0343(13) 0.0025(11) 0.0029(10) 0.0103(11)
C16 0.0505(17) 0.082(2) 0.0422(15) 0.0094(15) -0.0017(13) 0.0257(16)
C17 0.066(2) 0.077(2) 0.0558(18) 0.0226(17) 0.0094(16) 0.0389(18)
C18 0.076(2) 0.0395(16) 0.067(2) 0.0150(14) 0.0256(17) 0.0231(15)
C19 0.0450(15) 0.0345(13) 0.0495(15) 0.0052(11) 0.0111(12) 0.0077(11)
C20 0.0276(11) 0.0340(12) 0.0271(11) -0.0025(9) -0.0007(9) 0.0007(9)
C21 0.0464(15) 0.0360(13) 0.0392(13) -0.0010(11) 0.0123(11) 0.0038(11)
C22 0.0576(17) 0.0487(16) 0.0424(15) -0.0018(12) 0.0199(13) 0.0107(13)
C23 0.0459(15) 0.0590(17) 0.0349(13) 0.0052(12) 0.0131(11) 0.0041(13)
C24 0.0409(14) 0.0431(14) 0.0388(13) 0.0091(11) 0.0067(11) -0.0008(11)
C25 0.0316(12) 0.0358(13) 0.0338(12) 0.0014(10) 0.0017(10) 0.0020(10)
C26 0.0251(11) 0.0366(12) 0.0258(11) -0.0044(9) -0.0020(9) 0.0019(9)
C27 0.0303(12) 0.0372(13) 0.0322(12) -0.0044(10) -0.0020(10) 0.0041(10)
C28 0.0405(14) 0.0424(14) 0.0425(14) -0.0091(11) -0.0002(11) 0.0093(11)
C29 0.0409(15) 0.0582(18) 0.0454(15) -0.0145(13) 0.0104(12) 0.0048(13)
C30 0.0387(14) 0.0607(18) 0.0398(14) -0.0080(12) 0.0104(11) -0.0067(12)
C31 0.0329(12) 0.0443(14) 0.0349(13) -0.0044(11) 0.0035(10) -0.0026(10)
C32 0.0498(15) 0.0329(13) 0.0380(13) 0.0002(10) 0.0057(11) 0.0082(11)
C33 0.0598(18) 0.0376(15) 0.0608(18) -0.0010(13) 0.0091(14) 0.0008(13)
C34 0.087(2) 0.0526(18) 0.0426(15) 0.0058(13) -0.0082(15) 0.0099(16)
C35 0.0528(16) 0.0423(15) 0.0510(16) 0.0004(12) 0.0202(13) -0.0069(12)
C36 0.068(2) 0.063(2) 0.099(3) -0.0067(19) 0.021(2) -0.0251(17)
C37 0.095(3) 0.064(2) 0.066(2) 0.0180(17) 0.0161(19) 0.0077(19)
C38 0.0303(12) 0.0304(12) 0.0369(12) -0.0090(10) 0.0006(10) -0.0006(9)
C39 0.0416(14) 0.0314(13) 0.0423(14) -0.0041(10) 0.0020(11) -0.0037(10)
C40 0.0675(19) 0.0338(14) 0.0592(18) -0.0068(13) 0.0013(15) -0.0148(13)
C41 0.077(2) 0.0477(17) 0.0540(18) -0.0229(14) -0.0013(15) -0.0169(15)
C42 0.0582(17) 0.0532(17) 0.0392(14) -0.0131(12) 0.0016(13) -0.0082(13)
C43 0.0373(13) 0.0390(13) 0.0370(13) -0.0081(10) 0.0006(10) -0.0041(11)
C44 0.0533(16) 0.0496(15) 0.0327(13) 0.0010(11) -0.0078(12) -0.0097(13)
C45 0.081(2) 0.0555(19) 0.0599(19) -0.0001(15) -0.0198(17) 0.0009(16)
C46 0.080(2) 0.091(3) 0.0447(17) 0.0077(16) 0.0077(16) -0.021(2)
C47 0.0501(15) 0.0358(14) 0.0453(14) 0.0017(11) 0.0017(12) -0.0113(11)
C48 0.0526(17) 0.0636(19) 0.0532(17) 0.0030(14) 0.0099(14) -0.0153(14)
C49 0.101(3) 0.0439(17) 0.067(2) 0.0133(15) -0.0010(19) -0.0130(17)
C50 0.0500(17) 0.0607(19) 0.0619(19) 0.0100(15) -0.0050(14) -0.0095(14)
C51 0.065(2) 0.0586(19) 0.067(2) 0.0177(16) -0.0079(16) -0.0100(16)
C52 0.089(2) 0.0526(18) 0.0456(16) 0.0037(14) -0.0107(16) 0.0203(16)
C53 0.0495(16) 0.0616(18) 0.0470(16) 0.0064(13) -0.0052(13) 0.0095(14)
C54 0.0314(14) 0.0654(18) 0.0436(14) 0.0146(13) -0.0071(11) -0.0038(12)
C55 0.0333(13) 0.0605(17) 0.0438(14) 0.0061(13) -0.0075(11) -0.0051(12)
C56 0.0352(14) 0.0553(17) 0.0536(16) -0.0035(13) -0.0088(12) -0.0021(12)
C57 0.0418(16) 0.0643(19) 0.069(2) -0.0136(16) -0.0104(14) 0.0031(14)
C58 0.057(2) 0.091(3) 0.072(2) -0.0305(19) -0.0030(17) -0.0009(18)
C59 0.058(2) 0.114(3) 0.067(2) -0.037(2) -0.0133(17) -0.010(2)
C60 0.0382(16) 0.092(2) 0.0578(18) -0.0098(17) -0.0122(14) -0.0103(16)
C61 0.0325(13) 0.0623(18) 0.0467(15) 0.0044(13) -0.0031(12) 0.0008(12)
C62 0.0462(17) 0.100(3) 0.0552(18) -0.0068(18) 0.0058(14) -0.0085(17)
C63 0.065(2) 0.093(3) 0.073(2) -0.023(2) 0.0069(18) 0.001(2)
C64 0.060(2) 0.064(2) 0.102(3) -0.014(2) 0.002(2) 0.0019(17)
C65 0.0545(19) 0.0520(19) 0.106(3) 0.0019(19) 0.0119(19) -0.0003(15)
C66 0.0428(16) 0.0516(17) 0.0691(19) 0.0061(14) 0.0100(14) 0.0067(13)
C67 0.085(3) 0.066(3) 0.155(5) -0.034(3) -0.023(3) 0.002(2)
C68 0.072(2) 0.046(2) 0.157(4) 0.013(2) 0.040(3) 0.0097(18)
C69 0.077(2) 0.0563(19) 0.0606(19) 0.0097(15) 0.0182(17) 0.0123(17)
C70 0.0543(18) 0.0600(19) 0.068(2) 0.0071(16) 0.0036(15) 0.0086(15)
C71 0.107(3) 0.074(2) 0.066(2) 0.0095(19) 0.020(2) 0.017(2)
C72 0.122(4) 0.091(3) 0.080(3) -0.008(2) -0.015(3) 0.002(3)
C73 0.090(4) 0.114(4) 0.199(7) -0.034(4) -0.001(4) 0.012(3)
C74 0.116(5) 0.151(6) 0.149(6) -0.074(5) -0.018(4) 0.030(4)
C75 0.263(10) 0.107(5) 0.130(6) -0.034(5) 0.006(6) 0.003(5)
C76 0.117(4) 0.139(5) 0.142(5) -0.046(4) 0.048(4) -0.033(4)
C77 0.095(4) 0.143(5) 0.119(4) -0.021(4) 0.011(3) 0.048(4)
C78 0.079(3) 0.124(4) 0.177(6) 0.031(4) 0.022(4) 0.007(3)
C79 0.090(3) 0.115(4) 0.118(4) 0.008(3) -0.004(3) -0.022(3)
C80 0.152(6) 0.316(11) 0.136(6) -0.051(6) 0.010(5) 0.093(7)

loop_
_atom_type_symbol
_atom_type_description
_atom_type_scat_dispersion_real
_atom_type_scat_dispersion_imag
_atom_type_scat_source
C C 0.0033 0.0016 'International Tables Vol C Tables 4.2.6.8 and 6.1.1.4'
H H 0.0000 0.0000 'International Tables Vol C Tables 4.2.6.8 and 6.1.1.4'
N N 0.0061 0.0033 'International Tables Vol C Tables 4.2.6.8 and 6.1.1.4'
O O 0.0106 0.0060 'International Tables Vol C Tables 4.2.6.8 and 6.1.1.4'
P P 0.1023 0.0942 'International Tables Vol C Tables 4.2.6.8 and 6.1.1.4'
Ca Ca 0.2262 0.3064 'International Tables Vol C Tables 4.2.6.8 and 6.1.1.4'

loop_
_geom_angle_atom_site_label_1
_geom_angle_atom_site_label_2
_geom_angle_atom_site_label_3
_geom_angle
O2 Ca1 N2 103.17(7)
O2 Ca1 O1 85.97(7)
N2 Ca1 O1 116.59(7)
O2 Ca1 N1 107.25(7)
N2 Ca1 N1 113.36(6)
O1 Ca1 N1 123.30(6)
O2 Ca1 C1 163.39(7)
N2 Ca1 C1 66.97(6)
O1 Ca1 C1 110.26(7)
N1 Ca1 C1 67.36(7)
O2 Ca1 P1 137.26(5)
N2 Ca1 P1 88.32(5)
O1 Ca1 P1 125.58(5)
N1 Ca1 P1 33.42(5)
C1 Ca1 P1 34.17(5)
O2 Ca1 P2 135.78(6)
N2 Ca1 P2 33.04(4)
O1 Ca1 P2 115.21(5)
N1 Ca1 P2 93.13(5)
C1 Ca1 P2 34.21(5)
P1 Ca1 P2 61.390(17)
C26 N1 P1 128.21(15)
C26 N1 Ca1 134.69(13)
P1 N1 Ca1 94.06(8)
C38 N2 P2 134.01(16)
C38 N2 Ca1 129.64(14)
P2 N2 Ca1 94.80(8)
C53 O1 C50 108.2(2)
C53 O1 Ca1 126.89(16)
C50 O1 Ca1 124.93(15)
C54 O2 Ca1 162.18(19)
N1 P1 C1 110.27(10)
N1 P1 C2 108.24(10)
C1 P1 C2 112.13(11)
N1 P1 C8 111.73(10)
C1 P1 C8 113.24(10)
C2 P1 C8 100.83(10)
N1 P1 Ca1 52.51(6)
C1 P1 Ca1 58.27(7)
C2 P1 Ca1 133.40(7)
C8 P1 Ca1 125.35(8)
N2 P2 C1 109.65(10)
N2 P2 C20 109.88(9)
C1 P2 C20 108.76(10)
N2 P2 C14 113.98(10)
C1 P2 C14 115.97(10)
C20 P2 C14 97.82(10)
N2 P2 Ca1 52.16(6)
C1 P2 Ca1 58.10(7)
C20 P2 Ca1 118.02(7)
C14 P2 Ca1 143.95(8)
P1 C1 P2 130.33(13)
P1 C1 Ca1 87.55(9)
P2 C1 Ca1 87.68(8)
C7 C2 C3 118.7(2)
C7 C2 P1 120.20(17)
C3 C2 P1 121.14(18)
C4 C3 C2 120.7(2)
C5 C4 C3 120.0(2)
C4 C5 C6 120.3(2)
C5 C6 C7 119.8(3)
C2 C7 C6 120.5(2)
C9 C8 C13 117.3(2)
C9 C8 P1 123.99(19)
C13 C8 P1 118.23(17)
C8 C9 C10 120.9(3)
C11 C10 C9 120.4(3)
C10 C11 C12 119.5(3)
C13 C12 C11 120.2(3)
C12 C13 C8 121.6(3)
C19 C14 C15 118.2(2)
C19 C14 P2 123.76(19)
C15 C14 P2 117.91(18)
C16 C15 C14 120.9(3)
C17 C16 C15 120.2(3)
C16 C17 C18 120.0(3)
C17 C18 C19 120.6(3)
C18 C19 C14 120.0(3)
C25 C20 C21 117.8(2)
C25 C20 P2 120.39(17)
C21 C20 P2 121.81(18)
C22 C21 C20 121.0(2)
C21 C22 C23 120.1(2)
C24 C23 C22 119.8(2)
C23 C24 C25 120.3(2)
C24 C25 C20 121.1(2)
C31 C26 C27 118.2(2)
C31 C26 N1 121.0(2)
C27 C26 N1 120.6(2)
C28 C27 C26 119.6(2)
C28 C27 C32 117.7(2)
C26 C27 C32 122.5(2)
C29 C28 C27 121.7(2)
C28 C29 C30 119.0(2)
C29 C30 C31 121.9(3)
C30 C31 C26 119.5(2)
C30 C31 C35 118.4(2)
C26 C31 C35 122.0(2)
C27 C32 C33 114.0(2)
C27 C32 C34 109.5(2)
C33 C32 C34 109.7(2)
C31 C35 C37 111.2(2)
C31 C35 C36 112.4(2)
C37 C35 C36 110.7(3)
C43 C38 N2 121.7(2)
C43 C38 C39 118.5(2)
N2 C38 C39 119.2(2)
C40 C39 C38 119.1(2)
C40 C39 C47 120.2(2)
C38 C39 C47 120.5(2)
C41 C40 C39 121.9(3)
C42 C41 C40 119.2(2)
C41 C42 C43 121.7(3)
C42 C43 C38 119.4(2)
C42 C43 C44 117.8(2)
C38 C43 C44 122.7(2)
C43 C44 C46 113.3(2)
C43 C44 C45 110.2(2)
C46 C44 C45 110.0(2)
C39 C47 C48 110.4(2)
C39 C47 C49 113.3(2)
C48 C47 C49 110.8(2)
O1 C50 C51 106.2(2)
C50 C51 C52 102.3(2)
C53 C52 C51 102.1(2)
O1 C53 C52 105.0(2)
O2 C54 C55 118.8(3)
O2 C54 C61 118.8(3)
C55 C54 C61 122.3(2)
C60 C55 C56 118.7(3)
C60 C55 C54 118.6(2)
C56 C55 C54 122.7(2)
C57 C56 C55 119.9(3)
C58 C57 C56 120.0(3)
C59 C58 C57 120.4(3)
C60 C59 C58 120.3(3)
C59 C60 C55 120.7(3)
C62 C61 C66 118.8(3)
C62 C61 C54 119.3(3)
C66 C61 C54 121.8(3)
C63 C62 C61 120.2(3)
C64 C63 C62 120.1(3)
C63 C64 C65 120.6(3)
C64 C65 C66 120.6(3)
C65 C66 C61 119.8(3)
C72 C67 C68 118.9(4)
C69 C68 C67 116.9(4)
C68 C69 C70 122.0(4)
C71 C70 C69 118.9(4)
C71 C70 C79 120.4(4)
C69 C70 C79 120.7(3)
C72 C71 C70 121.4(4)
C71 C72 C67 121.8(4)
C74 C73 C78 116.7(7)
C75 C74 C73 117.0(7)
C76 C75 C74 131.1(9)
C75 C76 C77 112.5(8)
C78 C77 C80 123.4(8)
C78 C77 C76 122.0(6)
C80 C77 C76 114.6(8)
C77 C78 C73 120.1(6)

loop_
_geom_bond_atom_site_label_1
_geom_bond_atom_site_label_2
_geom_bond_distance
Ca1 O2 2.3256(18)
Ca1 N2 2.3573(18)
Ca1 O1 2.3592(17)
Ca1 N1 2.3616(18)
Ca1 C1 2.527(2)
Ca1 P1 2.9688(7)
Ca1 P2 2.9746(7)
N1 C26 1.419(3)
N1 P1 1.6394(19)
N2 C38 1.420(3)
N2 P2 1.6275(18)
O1 C53 1.458(3)
O1 C50 1.460(3)
O2 C54 1.242(3)
P1 C1 1.669(2)
P1 C2 1.834(2)
P1 C8 1.842(2)
P2 C1 1.674(2)
P2 C20 1.841(2)
P2 C14 1.843(2)
C2 C7 1.383(3)
C2 C3 1.397(3)
C3 C4 1.386(3)
C4 C5 1.370(4)
C5 C6 1.383(4)
C6 C7 1.396(3)
C8 C9 1.391(3)
C8 C13 1.392(3)
C9 C10 1.395(4)
C10 C11 1.368(4)
C11 C12 1.380(4)
C12 C13 1.378(4)
C14 C19 1.391(3)
C14 C15 1.395(3)
C15 C16 1.383(4)
C16 C17 1.362(5)
C17 C18 1.373(5)
C18 C19 1.389(4)
C20 C25 1.391(3)
C20 C21 1.396(3)
C21 C22 1.380(4)
C22 C23 1.381(4)
C23 C24 1.373(4)
C24 C25 1.382(3)
C26 C31 1.415(3)
C26 C27 1.417(3)
C27 C28 1.399(3)
C27 C32 1.519(3)
C28 C29 1.371(4)
C29 C30 1.374(4)
C30 C31 1.398(4)
C31 C35 1.517(4)
C32 C33 1.525(4)
C32 C34 1.530(4)
C35 C37 1.521(4)
C35 C36 1.547(4)
C38 C43 1.415(3)
C38 C39 1.421(3)
C39 C40 1.387(3)
C39 C47 1.516(4)
C40 C41 1.381(4)
C41 C42 1.366(4)
C42 C43 1.395(3)
C43 C44 1.515(4)
C44 C46 1.519(4)
C44 C45 1.529(4)
C47 C48 1.522(4)
C47 C49 1.528(4)
C50 C51 1.512(4)
C51 C52 1.519(5)
C52 C53 1.489(4)
C54 C55 1.471(4)
C54 C61 1.481(4)
C55 C60 1.388(4)
C55 C56 1.397(4)
C56 C57 1.383(4)
C57 C58 1.373(4)
C58 C59 1.369(5)
C59 C60 1.367(5)
C61 C62 1.390(4)
C61 C66 1.393(4)
C62 C63 1.382(5)
C63 C64 1.355(5)
C64 C65 1.368(5)
C65 C66 1.373(4)
C67 C72 1.349(7)
C67 C68 1.431(7)
C68 C69 1.358(5)
C69 C70 1.369(4)
C70 C71 1.348(5)
C70 C79 1.515(5)
C71 C72 1.321(6)
C73 C74 1.364(8)
C73 C78 1.429(8)
C74 C75 1.351(9)
C75 C76 1.268(9)
C76 C77 1.429(8)
C77 C78 1.345(8)
C77 C80 1.411(8)
